data_1572790
loop_
_publ_author_name
'Wei, Wenkui'
'Yuan, Xiyue'
'Zhong, Jianbin'
'Wang, Zhiqiang'
'Zhou, Xia'
'Zhao, Feixiang'
'Feng, Dinglong'
'Zhang, Yue'
'Chen, Weidi'
'Yang, Mingqun'
'Zhang, Wei'
'Ma, Zaifei'
'Tang, Zheng'
'Lu, Xinhui'
'Huang, Fei'
'Cao, Yong'
'Duan, Chunhui'

_publ_section_title
;
 High-efficiency organic solar cells from low-cost pentacyclic fused-ring
 electron acceptors via crystal engineering
;
_journal_issue 18
_journal_name_full 'Energy &amp; Environmental Science'
_journal_page_first 6627
_journal_page_last 6639
_journal_paper_doi 10.1039/D4EE02296C
_journal_volume 17
_journal_year 2024
_chemical_formula_sum 'C73.67 H61.33 Cl2.67 N7.67 O3.33 S3.33'
_chemical_formula_weight 1308.70
_space_group_IT_number 15
_space_group_name_Hall '-I 2ya'
_space_group_name_H-M_alt 'I 1 2/a 1'
_symmetry_cell_setting monoclinic
_symmetry_space_group_name_H-M 'I 1 2/a 1'
_atom_sites_solution_hydrogens geom
_atom_sites_solution_primary direct
_atom_sites_solution_secondary difmap
_audit_creation_method SHELXL-97
_audit_update_record
;
2024-05-26 deposited with the CCDC.	2024-08-12 downloaded from the CCDC.
;
_cell_angle_alpha 90.00
_cell_angle_beta 90.0190(10)
_cell_angle_gamma 90.00
_cell_formula_units_Z 12
_cell_length_a 20.0971(2)
_cell_length_b 24.3131(2)
_cell_length_c 56.2506(5)
_cell_measurement_reflns_used 51254
_cell_measurement_temperature 293(2)
_cell_measurement_theta_max 73.2200
_cell_measurement_theta_min 2.8350
_cell_volume 27485.3(4)
_computing_cell_refinement 'CrysAlisPro 1.171.39.28b (Rigaku OD, 2015)'
_computing_data_collection 'CrysAlisPro 1.171.39.28b (Rigaku OD, 2015)'
_computing_data_reduction 'CrysAlisPro 1.171.39.28b (Rigaku OD, 2015)'
_computing_molecular_graphics 'Olex2 (Dolomanov et al., 2009)'
_computing_publication_material 'Olex2 (Dolomanov et al., 2009)'
_computing_structure_refinement 'SHELXL-97 (Sheldrick, 2008)'
_computing_structure_solution 'SHELXS-97 (Sheldrick, 2008)'
_diffrn_ambient_temperature 293(2)
_diffrn_measured_fraction_theta_full 0.964
_diffrn_measured_fraction_theta_max 0.964
_diffrn_measurement_device_type 'XtaLAB AFC12 (RCD3): Kappa single'
_diffrn_measurement_method '\w scans'
_diffrn_radiation_monochromator graphite
_diffrn_radiation_source 'fine-focus sealed tube'
_diffrn_radiation_type CuK\a
_diffrn_radiation_wavelength 1.54184
_diffrn_reflns_av_R_equivalents 0.0393
_diffrn_reflns_av_sigmaI/netI 0.0263
_diffrn_reflns_limit_h_max 24
_diffrn_reflns_limit_h_min -24
_diffrn_reflns_limit_k_max 30
_diffrn_reflns_limit_k_min -30
_diffrn_reflns_limit_l_max 65
_diffrn_reflns_limit_l_min -41
_diffrn_reflns_number 149382
_diffrn_reflns_theta_full 74.17
_diffrn_reflns_theta_max 74.17
_diffrn_reflns_theta_min 2.85
_exptl_absorpt_coefficient_mu 1.843
_exptl_absorpt_correction_T_max 1.00000
_exptl_absorpt_correction_T_min 0.82189
_exptl_absorpt_correction_type multi-scan
_exptl_absorpt_process_details multi-scan
_exptl_crystal_colour black
_exptl_crystal_density_diffrn 0.949
_exptl_crystal_density_method 'not measured'
_exptl_crystal_description block
_exptl_crystal_F_000 8188
_exptl_crystal_size_max 0.04
_exptl_crystal_size_mid 0.03
_exptl_crystal_size_min 0.02
_refine_diff_density_max 1.268
_refine_diff_density_min -0.862
_refine_diff_density_rms 0.117
_refine_ls_extinction_method none
_refine_ls_goodness_of_fit_ref 1.482
_refine_ls_hydrogen_treatment mixed
_refine_ls_matrix_type full
_refine_ls_number_parameters 1246
_refine_ls_number_reflns 26978
_refine_ls_number_restraints 127
_refine_ls_restrained_S_all 1.501
_refine_ls_R_factor_all 0.1299
_refine_ls_R_factor_gt 0.1067
_refine_ls_shift/su_max 0.045
_refine_ls_shift/su_mean 0.003
_refine_ls_structure_factor_coef Fsqd
_refine_ls_weighting_details 'calc w=1/[\s^2^(Fo^2^)+(0.2000P)^2^+0.0000P] where P=(Fo^2^+2Fc^2^)/3'
_refine_ls_weighting_scheme calc
_refine_ls_wR_factor_gt 0.3237
_refine_ls_wR_factor_ref 0.3578
_reflns_number_gt 19629
_reflns_number_total 26978
_reflns_threshold_expression >2sigma(I)
_cod_data_source_file d4ee02296c2.cif
_cod_data_source_block wwk1
_cod_database_code 1572790

loop_
_symmetry_equiv_pos_as_xyz
'x, y, z'
'-x+1/2, y, -z'
'x+1/2, y+1/2, z+1/2'
'-x+1, y+1/2, -z+1/2'
'-x, -y, -z'
'x-1/2, -y, z'
'-x+1/2, -y+1/2, -z+1/2'
'x, -y+1/2, z+1/2'

loop_
_atom_site_label
_atom_site_type_symbol
_atom_site_fract_x
_atom_site_fract_y
_atom_site_fract_z
_atom_site_U_iso_or_equiv
_atom_site_adp_type
_atom_site_occupancy
_atom_site_symmetry_multiplicity
_atom_site_calc_flag
_atom_site_refinement_flags
_atom_site_disorder_assembly
_atom_site_disorder_group
S001 S 0.41677(4) 0.81976(3) 0.194385(15) 0.0543(2) Uani 1 1 d . . .
S002 S 0.43803(4) 0.56952(3) 0.301698(17) 0.0542(2) Uani 1 1 d . . .
S003 S 0.77473(4) 0.50096(4) 0.424468(16) 0.0579(2) Uani 1 1 d . . .
Cl6 Cl 0.76564(5) 0.33460(4) 0.29626(2) 0.0722(3) Uani 1 1 d . . .
Cl5 Cl 0.76142(6) 0.43668(5) 0.262596(19) 0.0748(3) Uani 1 1 d . . .
Cl00 Cl 0.39633(6) 1.04852(6) 0.06317(2) 0.0870(4) Uani 1 1 d . . .
Cl1 Cl 0.38422(6) 0.92159(7) 0.05444(2) 0.0931(4) Uani 1 1 d . . .
Cl2 Cl 0.45561(10) 0.24359(5) 0.34135(4) 0.1232(6) Uani 1 1 d . . .
Cl3 Cl 0.45787(12) 0.26059(7) 0.39714(4) 0.1417(8) Uani 1 1 d . . .
O00A O 0.43151(14) 0.46457(11) 0.31516(6) 0.0689(7) Uani 1 1 d . . .
O00B O 0.78454(15) 0.44763(12) 0.38292(5) 0.0684(7) Uani 1 1 d . . .
O00C O 0.38661(16) 0.85316(12) 0.14981(5) 0.0708(7) Uani 1 1 d . . .
N00D N 0.43762(16) 0.81928(12) 0.26231(5) 0.0569(7) Uani 1 1 d . . .
N00E N 0.46437(16) 0.72625(12) 0.30123(6) 0.0579(7) Uani 1 1 d . . .
N00F N 0.77054(16) 0.61416(14) 0.47218(6) 0.0637(8) Uani 1 1 d . . .
N00G N 0.38237(18) 1.06865(13) 0.21037(6) 0.0656(8) Uani 1 1 d . . .
N00H N 0.7555(2) 0.41681(15) 0.47991(7) 0.0731(9) Uani 1 1 d . . .
N00I N 0.37726(19) 1.14012(15) 0.14161(7) 0.0736(9) Uani 1 1 d . . .
N00J N 0.4341(2) 0.66785(14) 0.20709(6) 0.0721(9) Uani 1 1 d . . .
N00K N 0.4324(2) 0.60099(14) 0.23572(7) 0.0735(9) Uani 1 1 d . . .
C00L C 0.39655(16) 0.94507(14) 0.16616(6) 0.0518(7) Uani 1 1 d . . .
C00M C 0.42887(17) 0.84075(14) 0.23941(6) 0.0530(7) Uani 1 1 d . . .
N00N N 0.7500 0.3885(2) 0.5000 0.0797(14) Uani 1 2 d S . .
C00O C 0.77925(16) 0.47854(15) 0.36569(7) 0.0548(8) Uani 1 1 d . . .
C00P C 0.40571(16) 0.93594(14) 0.19023(6) 0.0520(7) Uani 1 1 d . . .
H00P H 0.4077 0.9684 0.1989 0.062 Uiso 1 1 calc R . .
C00Q C 0.42969(17) 0.79818(14) 0.22278(6) 0.0535(7) Uani 1 1 d . . .
C00R C 0.41270(17) 0.88864(14) 0.20456(6) 0.0521(7) Uani 1 1 d . . .
C00S C 0.44507(18) 0.66487(14) 0.27052(6) 0.0541(7) Uani 1 1 d . . .
C00T C 0.76547(17) 0.44602(16) 0.29287(7) 0.0576(8) Uani 1 1 d . . .
C00U C 0.44754(17) 0.63576(14) 0.29217(7) 0.0543(8) Uani 1 1 d . . .
C00V C 0.45339(18) 0.72054(14) 0.27694(7) 0.0557(8) Uani 1 1 d . . .
C00W C 0.39278(16) 0.99861(16) 0.15470(6) 0.0540(8) Uani 1 1 d . . .
C00X C 0.77257(15) 0.50648(15) 0.32593(7) 0.0537(8) Uani 1 1 d . . .
C00Y C 0.38855(16) 1.04967(15) 0.16524(7) 0.0545(8) Uani 1 1 d . . .
C00Z C 0.42115(17) 0.89326(14) 0.22942(6) 0.0527(7) Uani 1 1 d . . .
C010 C 0.4083(2) 0.84538(15) 0.28322(7) 0.0593(8) Uani 1 1 d . . .
H01A H 0.4301 0.8805 0.2857 0.071 Uiso 1 1 calc R . .
H01B H 0.4175 0.8226 0.2970 0.071 Uiso 1 1 calc R . .
C011 C 0.38595(18) 1.05917(15) 0.19045(8) 0.0579(8) Uani 1 1 d . . .
C012 C 0.77417(16) 0.46060(15) 0.34080(7) 0.0542(8) Uani 1 1 d . . .
C013 C 0.77708(16) 0.55704(15) 0.34078(7) 0.0534(7) Uani 1 1 d . . .
C014 C 0.77907(16) 0.53912(15) 0.36569(7) 0.0545(8) Uani 1 1 d . . .
C015 C 0.76773(17) 0.49940(16) 0.30156(7) 0.0570(8) Uani 1 1 d . . .
H015 H 0.7660 0.5295 0.2913 0.068 Uiso 1 1 calc R . .
C016 C 0.38809(17) 0.93298(18) 0.12475(7) 0.0608(9) Uani 1 1 d . . .
C017 C 0.39002(18) 0.90315(17) 0.14733(7) 0.0599(8) Uani 1 1 d . . .
C018 C 0.43730(17) 0.45884(16) 0.33626(8) 0.0621(9) Uani 1 1 d . . .
C019 C 0.45867(18) 0.67299(14) 0.31063(7) 0.0559(8) Uani 1 1 d . . .
C01A C 0.38260(18) 1.09948(16) 0.15180(7) 0.0598(8) Uani 1 1 d . . .
C01B C 0.44515(18) 0.76250(14) 0.25943(7) 0.0552(8) Uani 1 1 d . . .
N01C N 0.4293(2) 0.61440(15) 0.21269(7) 0.0823(11) Uani 1 1 d . . .
C01D C 0.77030(18) 0.53395(17) 0.45129(7) 0.0602(8) Uani 1 1 d . . .
C01E C 0.39078(17) 0.98943(17) 0.12881(7) 0.0584(8) Uani 1 1 d . . .
C01F C 0.75325(19) 0.46962(17) 0.48766(7) 0.0616(8) Uani 1 1 d . . .
C01G C 0.76694(17) 0.40032(16) 0.30774(7) 0.0601(9) Uani 1 1 d . . .
C01H C 0.44039(18) 0.74824(14) 0.23512(7) 0.0554(8) Uani 1 1 d . . .
C01I C 0.43902(19) 0.65045(14) 0.24609(7) 0.0588(8) Uani 1 1 d . . .
N01J N 0.7809(3) 0.63396(17) 0.28740(8) 0.0884(11) Uani 1 1 d . . .
C01K C 0.44812(17) 0.59190(15) 0.33132(7) 0.0570(8) Uani 1 1 d . . .
C01L C 0.78264(19) 0.61003(16) 0.42606(7) 0.0611(9) Uani 1 1 d . . .
C01M C 0.77644(19) 0.59076(17) 0.44946(7) 0.0616(9) Uani 1 1 d . . .
N01N N 0.7897(2) 0.69796(16) 0.35661(8) 0.0864(11) Uani 1 1 d . . .
C01O C 0.5004(2) 0.96755(15) 0.24264(7) 0.0650(9) Uani 1 1 d . . .
H01C H 0.5157 0.9711 0.2264 0.078 Uiso 1 1 calc R . .
H01D H 0.5015 1.0039 0.2498 0.078 Uiso 1 1 calc R . .
C01P C 0.77112(17) 0.40735(15) 0.33232(7) 0.0569(8) Uani 1 1 d . . .
H01P H 0.7718 0.3774 0.3426 0.068 Uiso 1 1 calc R . .
C01Q C 0.44574(17) 0.55778(16) 0.35161(7) 0.0595(9) Uani 1 1 d . . .
H01Q H 0.4479 0.5774 0.3658 0.071 Uiso 1 1 calc R . .
C01R C 0.42772(19) 0.94685(14) 0.24244(7) 0.0569(8) Uani 1 1 d . . .
H01E H 0.4125 0.9422 0.2587 0.068 Uiso 1 1 calc R . .
H01F H 0.3996 0.9742 0.2349 0.068 Uiso 1 1 calc R . .
C01S C 0.77949(18) 0.60940(15) 0.33201(7) 0.0587(8) Uani 1 1 d . . .
C01T C 0.44032(19) 0.69166(15) 0.22855(7) 0.0587(8) Uani 1 1 d . . .
C01U C 0.44254(18) 0.40484(17) 0.34884(9) 0.0694(11) Uani 1 1 d . . .
C01V C 0.7802(2) 0.62186(16) 0.30698(8) 0.0661(9) Uani 1 1 d . . .
C01W C 0.39305(17) 1.0258(2) 0.10944(7) 0.0637(9) Uani 1 1 d . . .
H01W H 0.3957 1.0636 0.1118 0.076 Uiso 1 1 calc R . .
C01X C 0.78173(18) 0.56551(16) 0.40987(7) 0.0589(8) Uani 1 1 d . . .
C01Y C 0.39127(19) 1.0036(2) 0.08684(7) 0.0707(11) Uani 1 1 d . . .
C01Z C 0.45757(18) 0.64952(15) 0.33332(7) 0.0587(8) Uani 1 1 d . . .
C020 C 0.5483(2) 0.93041(17) 0.25604(8) 0.0682(10) Uani 1 1 d . . .
H02A H 0.5461 0.8937 0.2493 0.082 Uiso 1 1 calc R . .
H02B H 0.5341 0.9280 0.2725 0.082 Uiso 1 1 calc R . .
N13 N 0.4431(3) 0.6000(2) 0.40954(8) 0.0940(12) Uani 1 1 d . . .
C022 C 0.75930(18) 0.52028(16) 0.47504(7) 0.0605(8) Uani 1 1 d . . .
C023 C 0.44088(17) 0.50146(16) 0.35513(8) 0.0614(9) Uani 1 1 d . . .
C024 C 0.78170(18) 0.57383(16) 0.38539(7) 0.0576(8) Uani 1 1 d . . .
H024 H 0.7839 0.6108 0.3812 0.069 Uiso 1 1 calc R . .
C025 C 0.44481(19) 0.41402(19) 0.37310(10) 0.0746(12) Uani 1 1 d . . .
C026 C 0.4601(2) 0.68083(18) 0.35631(7) 0.0672(9) Uani 1 1 d . . .
H02C H 0.4811 0.7162 0.3535 0.081 Uiso 1 1 calc R . .
H02D H 0.4874 0.6607 0.3676 0.081 Uiso 1 1 calc R . .
N12 N 0.4447(2) 0.4402(2) 0.43879(9) 0.1035(15) Uani 1 1 d . . .
C028 C 0.75739(18) 0.57033(17) 0.48761(7) 0.0606(8) Uani 1 1 d . . .
C029 C 0.5120(2) 0.76715(16) 0.31105(8) 0.0698(10) Uani 1 1 d . . .
H02E H 0.4937 0.7817 0.3257 0.084 Uiso 1 1 calc R . .
H02F H 0.5155 0.7975 0.2999 0.084 Uiso 1 1 calc R . .
C02A C 0.38536(19) 0.9104(2) 0.10190(7) 0.0679(10) Uani 1 1 d . . .
H02G H 0.3824 0.8727 0.0995 0.081 Uiso 1 1 calc R . .
C02B C 0.3873(2) 0.9473(2) 0.08297(7) 0.0706(11) Uani 1 1 d . . .
C02C C 0.44292(17) 0.47398(18) 0.37825(8) 0.0662(10) Uani 1 1 d . . .
C02D C 0.44184(19) 0.4968(2) 0.39989(9) 0.0717(11) Uani 1 1 d . . .
C02E C 0.7848(2) 0.65845(17) 0.34613(8) 0.0668(10) Uani 1 1 d . . .
C02F C 0.6202(2) 0.95016(18) 0.25535(8) 0.0704(10) Uani 1 1 d . . .
H02H H 0.6348 0.9516 0.2389 0.085 Uiso 1 1 calc R . .
H02I H 0.6222 0.9872 0.2617 0.085 Uiso 1 1 calc R . .
C02G C 0.8068(2) 0.66454(19) 0.47883(9) 0.0751(11) Uani 1 1 d . . .
H02 H 0.7962 0.6736 0.4952 0.090 Uiso 1 1 calc R . .
H H 0.7913 0.6946 0.4689 0.090 Uiso 1 1 calc R . .
C02H C 0.7839(3) 0.66918(18) 0.41888(9) 0.0786(12) Uani 1 1 d . . .
H0AA H 0.8107 0.6733 0.4046 0.094 Uiso 1 1 calc R . .
H23 H 0.8043 0.6908 0.4314 0.094 Uiso 1 1 calc R . .
C02I C 0.3334(2) 0.85491(18) 0.28169(8) 0.0744(11) Uani 1 1 d D . .
H02J H 0.3233 0.8765 0.2674 0.089 Uiso 1 1 calc R . .
C02J C 0.4450(2) 0.35372(17) 0.33889(11) 0.0787(13) Uani 1 1 d . . .
H02K H 0.4429 0.3493 0.3225 0.094 Uiso 1 1 calc R . .
C02K C 0.4414(2) 0.5547(3) 0.40489(9) 0.0789(12) Uani 1 1 d . . .
C02L C 0.4431(2) 0.4651(2) 0.42161(9) 0.0843(14) Uani 1 1 d . . .
C02M C 0.4494(2) 0.3679(2) 0.38837(11) 0.0884(15) Uani 1 1 d . . .
H02M H 0.4500 0.3719 0.4048 0.106 Uiso 1 1 calc R . .
C02N C 0.6673(3) 0.9140(2) 0.26923(10) 0.0849(13) Uani 1 1 d . . .
H02L H 0.6637 0.8768 0.2631 0.102 Uiso 1 1 calc R . .
H02N H 0.6528 0.9134 0.2857 0.102 Uiso 1 1 calc R . .
C02O C 0.5805(3) 0.74601(19) 0.31601(11) 0.0850(14) Uani 1 1 d D . .
H02O H 0.5775 0.7196 0.3291 0.102 Uiso 1 1 calc R . .
C02P C 0.4508(3) 0.3082(2) 0.35378(13) 0.0929(17) Uani 1 1 d . . .
C02Q C 0.6101(3) 0.7159(2) 0.29445(13) 0.0994(18) Uani 1 1 d . . .
H02P H 0.5797 0.6867 0.2900 0.119 Uiso 1 1 calc R . .
H02Q H 0.6513 0.6987 0.2994 0.119 Uiso 1 1 calc R . .
C02R C 0.7399(3) 0.9305(2) 0.26872(10) 0.0890(14) Uani 1 1 d . . .
H02R H 0.7546 0.9314 0.2523 0.107 Uiso 1 1 calc R . .
H02S H 0.7438 0.9676 0.2750 0.107 Uiso 1 1 calc R . .
C02S C 0.2975(3) 0.8001(2) 0.28033(12) 0.0931(15) Uani 1 1 d . . .
H02T H 0.3058 0.7801 0.2949 0.112 Uiso 1 1 calc R . .
H02U H 0.3165 0.7789 0.2674 0.112 Uiso 1 1 calc R . .
C02T C 0.4530(3) 0.3173(2) 0.37796(13) 0.0969(18) Uani 1 1 d . . .
C02U C 0.3907(3) 0.6903(2) 0.36725(10) 0.0891(14) Uani 1 1 d . . .
H02V H 0.3692 0.6549 0.3691 0.107 Uiso 1 1 calc R . .
H02W H 0.3966 0.7056 0.3830 0.107 Uiso 1 1 calc R . .
C02V C 0.8827(3) 0.6602(2) 0.47637(11) 0.0954(17) Uani 1 1 d D . .
H1AA H 0.8926 0.6486 0.4601 0.115 Uiso 1 1 calc R . .
C02W C 0.2227(3) 0.8037(3) 0.27660(13) 0.0990(17) Uani 1 1 d . . .
C02X C 0.6248(3) 0.7503(2) 0.27206(13) 0.1029(18) Uani 1 1 d . . .
H02X H 0.5899 0.7774 0.2700 0.123 Uiso 1 1 calc R . .
H02Y H 0.6664 0.7699 0.2743 0.123 Uiso 1 1 calc R . .
C02Y C 0.7500 0.3274(3) 0.5000 0.111(3) Uani 1 2 d SU . .
C02Z C 0.4171(4) 0.5723(2) 0.19433(10) 0.107(2) Uani 1 1 d . . .
H02Z H 0.3822 0.5478 0.1998 0.129 Uiso 1 1 calc R . .
H27 H 0.4014 0.5903 0.1800 0.129 Uiso 1 1 calc R . .
C030 C 0.9122(3) 0.6191(3) 0.49277(15) 0.112(2) Uani 1 1 d . . .
H03X H 0.8934 0.5838 0.4883 0.135 Uiso 1 1 calc R . .
H03Y H 0.8946 0.6274 0.5084 0.135 Uiso 1 1 calc R . .
C031 C 0.7120(4) 0.6909(3) 0.41401(15) 0.129(2) Uani 1 1 d DU . .
H03Z H 0.7166 0.7278 0.4077 0.155 Uiso 1 1 calc R . .
H24 H 0.6938 0.6685 0.4013 0.155 Uiso 1 1 calc R . .
C032 C 0.3458(3) 0.7264(3) 0.35399(12) 0.1024(17) Uani 1 1 d . . .
H03A H 0.3379 0.7102 0.3385 0.123 Uiso 1 1 calc R . .
H03B H 0.3681 0.7614 0.3515 0.123 Uiso 1 1 calc R . .
C033 C 0.6231(3) 0.7944(3) 0.32431(14) 0.126(3) Uani 1 1 d D . .
H03C H 0.6244 0.8210 0.3115 0.151 Uiso 1 1 calc R . .
H03D H 0.6000 0.8117 0.3375 0.151 Uiso 1 1 calc R . .
C034 C 0.7852(3) 0.8941(4) 0.28236(16) 0.128(3) Uani 1 1 d . . .
H03E H 0.7801 0.8566 0.2768 0.154 Uiso 1 1 calc R . .
H03F H 0.7730 0.8951 0.2990 0.154 Uiso 1 1 calc R . .
C035 C 0.3108(4) 0.8870(4) 0.30389(15) 0.136(3) Uani 1 1 d DU . .
H03G H 0.2627 0.8898 0.3032 0.163 Uiso 1 1 calc R . .
H03H H 0.3212 0.8644 0.3176 0.163 Uiso 1 1 calc R . .
C036 C 0.9130(4) 0.7170(3) 0.48004(19) 0.139(3) Uani 1 1 d DU . .
H03 H 0.9000 0.7293 0.4958 0.167 Uiso 1 1 calc R . .
H25 H 0.9609 0.7125 0.4803 0.167 Uiso 1 1 calc R . .
C037 C 0.2798(4) 0.7373(3) 0.36555(14) 0.117(2) Uani 1 1 d . . .
H03I H 0.2586 0.7022 0.3686 0.141 Uiso 1 1 calc R . .
H03J H 0.2880 0.7544 0.3808 0.141 Uiso 1 1 calc R . .
C038 C 0.8586(4) 0.9118(4) 0.27965(18) 0.147(3) Uani 1 1 d . . .
H03K H 0.8710 0.9104 0.2632 0.220 Uiso 1 1 calc R . .
H03L H 0.8865 0.8875 0.2886 0.220 Uiso 1 1 calc R . .
H03M H 0.8639 0.9487 0.2854 0.220 Uiso 1 1 calc R . .
C039 C 0.4742(5) 0.5411(4) 0.18886(16) 0.146(3) Uani 1 1 d DU . .
H03N H 0.4919 0.5240 0.2031 0.175 Uiso 1 1 calc R . .
H03O H 0.5084 0.5644 0.1820 0.175 Uiso 1 1 calc R . .
C03A C 0.6296(5) 0.7165(4) 0.25020(19) 0.155(3) Uani 1 1 d . . .
H03P H 0.5897 0.6942 0.2490 0.186 Uiso 1 1 calc R . .
H03Q H 0.6670 0.6916 0.2519 0.186 Uiso 1 1 calc R . .
C03B C 0.1715(5) 0.7897(5) 0.3681(2) 0.171(4) Uani 1 1 d . . .
H03R H 0.1418 0.7586 0.3697 0.205 Uiso 1 1 calc R . .
H03S H 0.1878 0.7991 0.3838 0.205 Uiso 1 1 calc R . .
C03D C 0.9849(4) 0.6095(4) 0.49611(15) 0.135(3) Uani 1 1 d D . .
H2AA H 1.0045 0.6443 0.5007 0.162 Uiso 1 1 calc R . .
H26 H 1.0032 0.6002 0.4807 0.162 Uiso 1 1 calc R . .
C03E C 0.2319(5) 0.7727(4) 0.3521(2) 0.159(4) Uani 1 1 d . . .
H03T H 0.2157 0.7527 0.3383 0.191 Uiso 1 1 calc R . .
H03U H 0.2545 0.8054 0.3465 0.191 Uiso 1 1 calc R . .
C03F C 0.4522(7) 0.4963(5) 0.1707(2) 0.202(5) Uani 1 1 d DU . .
H03V H 0.4099 0.4815 0.1759 0.242 Uiso 1 1 calc R . .
H03W H 0.4446 0.5142 0.1555 0.242 Uiso 1 1 calc R . .
C3 C 0.1345(8) 0.8362(9) 0.3585(3) 0.258(9) Uani 1 1 d . . .
H3A H 0.1178 0.8262 0.3429 0.310 Uiso 1 1 calc R . .
H3B H 0.1649 0.8668 0.3564 0.310 Uiso 1 1 calc R . .
C4 C 1.0842(4) 0.5585(6) 0.5126(3) 0.191(5) Uani 1 1 d DU . .
C7 C 0.0770(6) 0.8552(5) 0.3735(3) 0.192(5) Uani 1 1 d . . .
C9 C 0.6918(5) 0.7845(5) 0.3319(3) 0.185(5) Uani 1 1 d D . .
H9A H 0.7185 0.7755 0.3183 0.278 Uiso 1 1 calc R . .
H9B H 0.6928 0.7545 0.3430 0.278 Uiso 1 1 calc R . .
H9C H 0.7091 0.8170 0.3394 0.278 Uiso 1 1 calc R . .
C15 C 0.3372(6) 0.9434(4) 0.3088(2) 0.181(4) Uani 1 1 d DU . .
H15A H 0.3251 0.9682 0.2960 0.217 Uiso 1 1 calc R . .
H15B H 0.3853 0.9425 0.3100 0.217 Uiso 1 1 calc R . .
C17 C 0.8978(10) 0.7625(6) 0.4632(3) 0.240(7) Uani 1 1 d DU . .
C20 C 1.0095(5) 0.5666(6) 0.5135(3) 0.199(5) Uani 1 1 d DU . .
H20A H 0.9879 0.5319 0.5101 0.239 Uiso 1 1 calc R . .
H20B H 0.9969 0.5776 0.5295 0.239 Uiso 1 1 calc R . .
C12 C 0.4983(10) 0.4497(7) 0.1667(4) 0.261(7) Uani 1 1 d DU . .
C0AA C 0.6608(6) 0.6936(6) 0.4327(2) 0.203(4) Uani 1 1 d DU . .
H0AB H 0.6766 0.7153 0.4460 0.244 Uiso 1 1 calc R . .
H0AC H 0.6501 0.6569 0.4384 0.244 Uiso 1 1 calc R . .
C2 C 0.5991(7) 0.7206(8) 0.4215(3) 0.242(6) Uani 1 1 d DU . .
H2A H 0.6079 0.7584 0.4170 0.290 Uiso 1 1 calc R . .
H2B H 0.5839 0.7003 0.4077 0.290 Uiso 1 1 calc R . .
C1AA C 0.6379(7) 0.7479(5) 0.2268(3) 0.187(5) Uani 1 1 d . . .
C6 C 0.5496(9) 0.7174(9) 0.4415(3) 0.262(6) Uani 1 1 d DU . .
H6A H 0.5680 0.7366 0.4551 0.315 Uiso 1 1 calc R . .
H6B H 0.5443 0.6791 0.4459 0.315 Uiso 1 1 calc R . .
C2AA C 0.4809(9) 0.7411(10) 0.4364(4) 0.291(8) Uani 1 1 d DU . .
H2AB H 0.4675 0.7298 0.4205 0.350 Uiso 1 1 calc R . .
H2AC H 0.4841 0.7809 0.4363 0.350 Uiso 1 1 calc R . .
C3AA C 0.4263(14) 0.7243(14) 0.4539(5) 0.362(12) Uani 1 1 d DU . .
C4AA C 0.3063(8) 0.9636(7) 0.3326(2) 0.240(7) Uani 1 1 d DU . .
C142 C 0.2818(7) 0.6575(4) 0.4244(2) 0.183(5) Uani 1 1 d . . .
C143 C 0.2884(16) 0.7093(8) 0.4335(5) 0.366(17) Uani 1 1 d . . .

loop_
_atom_site_aniso_label
_atom_site_aniso_U_11
_atom_site_aniso_U_22
_atom_site_aniso_U_33
_atom_site_aniso_U_23
_atom_site_aniso_U_13
_atom_site_aniso_U_12
S001 0.0590(5) 0.0484(4) 0.0554(5) -0.0008(3) 0.0043(3) -0.0031(3)
S002 0.0513(4) 0.0439(4) 0.0675(5) 0.0047(3) 0.0050(3) 0.0008(3)
S003 0.0545(5) 0.0586(5) 0.0607(5) -0.0037(4) -0.0010(4) -0.0035(3)
Cl6 0.0731(6) 0.0572(5) 0.0863(7) -0.0153(4) 0.0048(5) -0.0040(4)
Cl5 0.0846(7) 0.0728(6) 0.0669(6) -0.0113(4) -0.0005(5) -0.0104(5)
Cl00 0.0750(6) 0.1251(10) 0.0610(6) 0.0248(6) -0.0034(5) -0.0078(6)
Cl1 0.0860(7) 0.1344(11) 0.0588(6) -0.0091(6) -0.0119(5) 0.0017(7)
Cl2 0.1376(13) 0.0566(7) 0.1756(17) 0.0208(8) 0.0463(12) 0.0135(7)
Cl3 0.1750(18) 0.0859(10) 0.1642(17) 0.0627(11) 0.0395(14) 0.0301(10)
O00A 0.0667(16) 0.0543(14) 0.086(2) 0.0096(13) 0.0097(13) 0.0011(12)
O00B 0.0763(17) 0.0582(15) 0.0707(17) 0.0016(13) 0.0010(13) 0.0010(13)
O00C 0.0878(19) 0.0590(16) 0.0656(16) -0.0063(12) -0.0068(13) 0.0016(13)
N00D 0.0694(18) 0.0428(14) 0.0585(17) 0.0018(12) -0.0007(13) -0.0022(12)
N00E 0.0697(18) 0.0450(15) 0.0591(17) 0.0014(12) -0.0068(13) -0.0055(13)
N00F 0.0652(18) 0.0640(18) 0.0619(18) -0.0055(14) 0.0098(14) -0.0042(14)
N00G 0.078(2) 0.0542(17) 0.065(2) -0.0016(14) 0.0046(15) 0.0017(15)
N00H 0.085(2) 0.065(2) 0.070(2) -0.0034(16) -0.0135(17) 0.0004(17)
N00I 0.076(2) 0.065(2) 0.080(2) 0.0150(17) -0.0037(17) -0.0016(16)
N00J 0.098(3) 0.0515(17) 0.066(2) -0.0058(14) 0.0064(17) -0.0011(16)
N00K 0.104(3) 0.0496(17) 0.067(2) -0.0035(14) 0.0028(18) -0.0005(17)
C00L 0.0466(16) 0.0541(18) 0.0547(18) 0.0022(14) 0.0023(13) 0.0011(13)
C00M 0.0561(18) 0.0477(17) 0.0551(19) 0.0011(14) 0.0025(14) -0.0043(14)
N00N 0.104(4) 0.059(3) 0.076(3) 0.000 -0.023(3) 0.000
C00O 0.0455(16) 0.0577(19) 0.061(2) -0.0010(16) 0.0017(13) 0.0003(14)
C00P 0.0482(16) 0.0496(17) 0.0582(19) -0.0012(14) 0.0043(13) -0.0022(13)
C00Q 0.0559(18) 0.0456(17) 0.0589(19) -0.0007(14) 0.0040(14) -0.0016(13)
C00R 0.0503(17) 0.0472(17) 0.0587(19) 0.0021(14) 0.0055(13) -0.0011(13)
C00S 0.0580(18) 0.0459(17) 0.0585(19) 0.0023(14) 0.0014(14) -0.0002(14)
C00T 0.0444(16) 0.061(2) 0.067(2) -0.0072(16) 0.0012(14) -0.0033(14)
C00U 0.0514(17) 0.0470(17) 0.064(2) 0.0046(14) 0.0010(14) 0.0026(13)
C00V 0.0594(19) 0.0463(17) 0.061(2) 0.0014(14) 0.0006(15) -0.0022(14)
C00W 0.0393(15) 0.063(2) 0.0593(19) 0.0039(15) 0.0028(13) 0.0006(13)
C00X 0.0402(15) 0.0541(18) 0.067(2) -0.0057(15) 0.0037(13) -0.0026(13)
C00Y 0.0441(16) 0.0560(19) 0.063(2) 0.0037(15) 0.0012(14) -0.0011(13)
C00Z 0.0545(18) 0.0476(17) 0.0560(19) -0.0003(14) 0.0027(14) -0.0012(13)
C010 0.073(2) 0.0478(18) 0.057(2) 0.0003(15) 0.0022(16) -0.0014(16)
C011 0.0549(19) 0.0484(18) 0.070(2) 0.0085(16) 0.0023(16) 0.0007(14)
C012 0.0409(15) 0.0548(19) 0.067(2) -0.0014(15) 0.0022(13) -0.0022(13)
C013 0.0428(16) 0.0561(19) 0.061(2) -0.0030(15) 0.0049(13) -0.0036(13)
C014 0.0464(16) 0.0570(19) 0.060(2) -0.0022(15) 0.0029(14) -0.0034(14)
C015 0.0464(17) 0.062(2) 0.063(2) -0.0007(16) 0.0018(14) -0.0003(14)
C016 0.0468(17) 0.077(2) 0.059(2) 0.0010(17) -0.0030(14) 0.0029(16)
C017 0.0493(18) 0.069(2) 0.061(2) -0.0036(17) -0.0009(14) 0.0060(15)
C018 0.0419(16) 0.056(2) 0.088(3) 0.0083(19) 0.0115(16) 0.0048(14)
C019 0.0575(19) 0.0457(17) 0.065(2) 0.0022(14) -0.0005(15) -0.0018(14)
C01A 0.0512(18) 0.062(2) 0.066(2) 0.0071(17) -0.0011(15) -0.0033(15)
C01B 0.0618(19) 0.0435(16) 0.061(2) 0.0018(14) -0.0008(15) -0.0039(14)
N01C 0.133(3) 0.0495(18) 0.064(2) -0.0056(15) 0.006(2) -0.0006(19)
C01D 0.0535(18) 0.063(2) 0.064(2) -0.0059(16) 0.0002(15) -0.0072(15)
C01E 0.0440(16) 0.070(2) 0.061(2) 0.0056(17) -0.0025(14) 0.0019(15)
C01F 0.061(2) 0.062(2) 0.062(2) -0.0011(16) -0.0087(16) -0.0006(16)
C01G 0.0448(17) 0.060(2) 0.076(2) -0.0101(17) 0.0041(15) -0.0024(14)
C01H 0.0622(19) 0.0437(16) 0.060(2) 0.0020(14) 0.0044(15) -0.0025(14)
C01I 0.066(2) 0.0442(17) 0.067(2) -0.0003(15) 0.0042(16) -0.0021(15)
N01J 0.123(3) 0.065(2) 0.077(3) 0.0063(19) 0.002(2) -0.005(2)
C01K 0.0469(17) 0.0523(18) 0.072(2) 0.0057(16) 0.0000(15) 0.0030(14)
C01L 0.0587(19) 0.061(2) 0.063(2) -0.0054(16) 0.0121(16) -0.0076(16)
C01M 0.0565(19) 0.063(2) 0.065(2) -0.0073(17) 0.0067(16) -0.0057(16)
N01N 0.110(3) 0.055(2) 0.094(3) -0.0062(19) 0.018(2) -0.0096(19)
C01O 0.084(3) 0.0470(18) 0.064(2) 0.0032(15) -0.0001(18) -0.0110(17)
C01P 0.0490(17) 0.0543(19) 0.067(2) -0.0047(15) 0.0058(14) 0.0006(14)
C01Q 0.0450(17) 0.063(2) 0.070(2) 0.0116(17) 0.0034(15) 0.0043(14)
C01R 0.073(2) 0.0426(16) 0.0545(19) 0.0004(14) 0.0037(16) -0.0011(15)
C01S 0.0578(19) 0.0542(19) 0.064(2) -0.0026(15) 0.0067(15) -0.0017(15)
C01T 0.067(2) 0.0482(18) 0.061(2) -0.0030(15) 0.0047(16) -0.0014(15)
C01U 0.0467(18) 0.060(2) 0.101(3) 0.022(2) 0.0169(18) 0.0055(15)
C01V 0.071(2) 0.054(2) 0.073(3) -0.0003(18) 0.0082(18) -0.0042(17)
C01W 0.0479(18) 0.086(3) 0.057(2) 0.0095(18) -0.0017(14) -0.0008(17)
C01X 0.0495(17) 0.063(2) 0.064(2) -0.0060(16) 0.0035(15) -0.0035(15)
C01Y 0.0506(19) 0.105(3) 0.056(2) 0.014(2) -0.0051(15) 0.0010(19)
C01Z 0.0557(19) 0.0550(19) 0.065(2) 0.0025(16) -0.0024(15) 0.0007(15)
C020 0.074(2) 0.059(2) 0.071(2) 0.0084(18) -0.0027(18) -0.0123(18)
N13 0.113(3) 0.097(3) 0.072(3) -0.001(2) -0.004(2) -0.004(3)
C022 0.0541(18) 0.063(2) 0.065(2) 0.0002(17) -0.0018(15) -0.0013(15)
C023 0.0424(16) 0.064(2) 0.078(2) 0.0169(18) 0.0065(15) 0.0037(14)
C024 0.0522(18) 0.0566(19) 0.064(2) -0.0010(15) 0.0084(15) -0.0069(14)
C025 0.0471(19) 0.068(2) 0.109(4) 0.026(2) 0.0095(19) 0.0045(17)
C026 0.075(2) 0.066(2) 0.061(2) -0.0029(17) -0.0053(18) -0.0033(18)
N12 0.083(3) 0.135(4) 0.093(3) 0.045(3) -0.003(2) -0.003(3)
C028 0.0513(18) 0.068(2) 0.063(2) -0.0002(17) 0.0014(15) -0.0013(15)
C029 0.086(3) 0.0502(19) 0.074(2) 0.0023(17) -0.017(2) -0.0120(18)
C02A 0.055(2) 0.088(3) 0.061(2) -0.0061(19) -0.0060(16) 0.0074(18)
C02B 0.054(2) 0.103(3) 0.055(2) -0.002(2) -0.0049(16) 0.006(2)
C02C 0.0441(17) 0.073(2) 0.081(3) 0.023(2) 0.0094(16) 0.0019(16)
C02D 0.0493(19) 0.081(3) 0.084(3) 0.022(2) 0.0009(18) -0.0034(18)
C02E 0.073(2) 0.055(2) 0.073(2) 0.0014(18) 0.0136(19) -0.0024(17)
C02F 0.074(2) 0.064(2) 0.074(3) 0.0038(19) -0.0021(19) -0.0139(19)
C02G 0.085(3) 0.067(2) 0.074(3) -0.012(2) 0.012(2) -0.012(2)
C02H 0.104(3) 0.058(2) 0.073(3) -0.0080(19) 0.017(2) -0.007(2)
C02I 0.080(3) 0.064(2) 0.079(3) 0.006(2) 0.008(2) 0.004(2)
C02J 0.064(2) 0.053(2) 0.119(4) 0.017(2) 0.025(2) 0.0077(17)
C02K 0.066(2) 0.097(4) 0.073(3) 0.011(3) 0.003(2) -0.007(2)
C02L 0.059(2) 0.112(4) 0.082(3) 0.028(3) 0.001(2) -0.004(2)
C02M 0.069(3) 0.080(3) 0.116(4) 0.042(3) 0.017(2) 0.010(2)
C02N 0.082(3) 0.080(3) 0.093(3) 0.015(2) -0.009(2) -0.016(2)
C02O 0.082(3) 0.065(3) 0.108(4) 0.020(3) -0.017(3) -0.015(2)
C02P 0.082(3) 0.061(3) 0.136(5) 0.027(3) 0.036(3) 0.010(2)
C02Q 0.068(3) 0.068(3) 0.163(6) 0.029(3) -0.011(3) -0.009(2)
C02R 0.084(3) 0.097(4) 0.087(3) 0.017(3) -0.014(2) -0.018(3)
C02S 0.076(3) 0.077(3) 0.126(4) 0.011(3) -0.001(3) -0.008(2)
C02T 0.083(3) 0.067(3) 0.141(5) 0.041(3) 0.022(3) 0.016(2)
C02U 0.091(3) 0.087(3) 0.090(3) -0.022(3) 0.000(3) 0.005(3)
C02V 0.085(3) 0.097(4) 0.104(4) -0.022(3) 0.022(3) -0.031(3)
C02W 0.067(3) 0.093(4) 0.137(5) 0.025(3) -0.008(3) -0.009(2)
C02X 0.097(4) 0.071(3) 0.141(5) 0.000(3) 0.016(3) -0.001(3)
C02Y 0.160(8) 0.065(4) 0.109(6) 0.000 -0.030(5) 0.000
C02Z 0.181(7) 0.062(3) 0.078(3) -0.013(2) 0.000(4) 0.001(3)
C030 0.073(3) 0.107(4) 0.156(6) -0.026(4) -0.005(3) -0.004(3)
C031 0.164(6) 0.080(3) 0.145(5) 0.008(4) 0.011(4) 0.024(4)
C032 0.117(4) 0.083(3) 0.106(4) -0.009(3) 0.014(3) -0.002(3)
C033 0.118(5) 0.128(5) 0.132(5) 0.022(4) -0.036(4) -0.064(4)
C034 0.090(4) 0.147(6) 0.149(6) 0.049(5) -0.029(4) -0.012(4)
C035 0.106(4) 0.138(6) 0.164(6) -0.034(5) 0.016(4) 0.017(4)
C036 0.116(5) 0.117(5) 0.186(7) -0.010(5) 0.008(5) -0.038(4)
C037 0.127(5) 0.094(4) 0.131(5) -0.015(4) 0.017(4) 0.021(4)
C038 0.093(4) 0.174(8) 0.172(8) 0.053(6) -0.042(5) -0.020(5)
C039 0.161(6) 0.149(6) 0.128(5) -0.043(5) -0.022(5) 0.040(5)
C03A 0.143(7) 0.154(8) 0.168(8) 0.003(7) 0.042(6) -0.007(6)
C03B 0.136(7) 0.167(9) 0.208(11) 0.036(8) 0.039(7) 0.050(6)
C03D 0.121(6) 0.165(8) 0.120(6) -0.016(5) -0.005(4) -0.018(5)
C03E 0.147(7) 0.130(6) 0.200(9) 0.046(6) 0.050(6) 0.054(6)
C03F 0.240(9) 0.189(8) 0.177(7) -0.077(7) -0.016(7) 0.034(7)
C3 0.193(13) 0.37(2) 0.215(14) 0.093(15) 0.036(10) 0.107(15)
C4 0.099(5) 0.250(12) 0.224(11) 0.011(9) -0.017(6) 0.025(7)
C7 0.175(10) 0.168(10) 0.233(13) -0.031(9) 0.039(9) 0.041(8)
C9 0.162(9) 0.149(8) 0.246(13) 0.033(8) -0.069(9) -0.026(7)
C15 0.188(7) 0.163(7) 0.191(8) -0.044(6) 0.014(6) 0.030(6)
C17 0.282(14) 0.226(13) 0.211(12) -0.039(11) 0.011(11) -0.014(11)
C20 0.177(8) 0.209(9) 0.211(9) 0.025(7) 0.003(7) 0.020(7)
C12 0.350(17) 0.186(11) 0.248(14) 0.001(11) -0.023(13) 0.051(12)
C0AA 0.219(7) 0.208(9) 0.182(8) 0.002(7) 0.012(6) 0.008(7)
C2 0.211(7) 0.258(10) 0.257(10) -0.037(8) -0.009(6) 0.035(8)
C1AA 0.212(12) 0.155(9) 0.193(11) 0.013(8) 0.049(9) -0.019(8)
C6 0.259(8) 0.271(11) 0.257(10) -0.006(9) 0.000(7) 0.027(8)
C2AA 0.260(8) 0.308(12) 0.306(12) -0.001(9) 0.016(8) 0.042(8)
C3AA 0.307(13) 0.41(2) 0.373(19) 0.008(16) 0.059(14) -0.002(15)
C4AA 0.282(13) 0.263(13) 0.177(10) -0.107(10) -0.010(9) 0.075(11)
C142 0.261(14) 0.101(6) 0.185(10) -0.003(6) 0.022(9) -0.014(7)
C143 0.53(4) 0.140(13) 0.42(4) 0.048(17) -0.13(3) -0.048(18)

loop_
_atom_type_symbol
_atom_type_description
_atom_type_scat_dispersion_real
_atom_type_scat_dispersion_imag
_atom_type_scat_source
C C 0.0181 0.0091 'International Tables Vol C Tables 4.2.6.8 and 6.1.1.4'
H H 0.0000 0.0000 'International Tables Vol C Tables 4.2.6.8 and 6.1.1.4'
Cl Cl 0.3639 0.7018 'International Tables Vol C Tables 4.2.6.8 and 6.1.1.4'
N N 0.0311 0.0180 'International Tables Vol C Tables 4.2.6.8 and 6.1.1.4'
O O 0.0492 0.0322 'International Tables Vol C Tables 4.2.6.8 and 6.1.1.4'
S S 0.3331 0.5567 'International Tables Vol C Tables 4.2.6.8 and 6.1.1.4'

loop_
_geom_angle_atom_site_label_1
_geom_angle_atom_site_label_2
_geom_angle_atom_site_label_3
_geom_angle
_geom_angle_site_symmetry_1
_geom_angle_site_symmetry_3
_geom_angle_publ_flag
C00Q S001 C00R 89.73(17) . . ?
C00U S002 C01K 89.58(18) . . ?
C01D S003 C01X 89.86(19) . . ?
C01B N00D C00M 106.0(3) . . ?
C01B N00D C010 124.5(3) . . ?
C00M N00D C010 121.9(3) . . ?
C00V N00E C019 105.4(3) . . ?
C00V N00E C029 122.2(3) . . ?
C019 N00E C029 122.0(3) . . ?
C028 N00F C01M 105.8(3) . . ?
C028 N00F C02G 124.7(4) . . ?
C01M N00F C02G 121.7(3) . . ?
N00N N00H C01F 102.4(4) . . ?
N01C N00J C01T 102.3(3) . . ?
N01C N00K C01I 101.9(3) . . ?
C00P C00L C00W 125.7(3) . . ?
C00P C00L C017 127.1(3) . . ?
C00W C00L C017 107.2(3) . . ?
C00Q C00M N00D 109.8(3) . . ?
C00Q C00M C00Z 114.0(3) . . ?
N00D C00M C00Z 136.1(3) . . ?
N00H N00N N00H 117.6(5) . 2_656 ?
N00H N00N C02Y 121.2(3) . . ?
N00H N00N C02Y 121.2(3) 2_656 . ?
O00B C00O C012 125.1(3) . . ?
O00B C00O C014 127.6(3) . . ?
C012 C00O C014 107.3(3) . . ?
C00L C00P C00R 134.6(3) . . ?
C00M C00Q C01H 108.0(3) . . ?
C00M C00Q S001 113.5(3) . . ?
C01H C00Q S001 138.4(3) . . ?
C00P C00R C00Z 120.8(3) . . ?
C00P C00R S001 126.2(3) . . ?
C00Z C00R S001 112.9(3) . . ?
C00U C00S C00V 104.9(3) . . ?
C00U C00S C01I 135.5(3) . . ?
C00V C00S C01I 119.6(3) . . ?
C015 C00T C01G 122.3(4) . . ?
C015 C00T Cl5 118.3(3) . . ?
C01G C00T Cl5 119.4(3) . . ?
C019 C00U C00S 108.8(3) . . ?
C019 C00U S002 113.3(3) . . ?
C00S C00U S002 137.8(3) . . ?
N00E C00V C00S 111.5(3) . . ?
N00E C00V C01B 128.7(3) . . ?
C00S C00V C01B 119.7(3) . . ?
C00Y C00W C00L 128.2(3) . . ?
C00Y C00W C01E 124.0(3) . . ?
C00L C00W C01E 107.7(3) . . ?
C015 C00X C012 119.7(3) . . ?
C015 C00X C013 131.4(3) . . ?
C012 C00X C013 108.8(3) . . ?
C00W C00Y C01A 122.6(3) . . ?
C00W C00Y C011 124.8(3) . . ?
C01A C00Y C011 112.4(3) . . ?
C00M C00Z C00R 109.7(3) . . ?
C00M C00Z C01R 125.8(3) . . ?
C00R C00Z C01R 124.2(3) . . ?
N00D C010 C02I 114.7(3) . . ?
N00G C011 C00Y 177.2(4) . . ?
C01P C012 C00X 122.8(3) . . ?
C01P C012 C00O 127.6(3) . . ?
C00X C012 C00O 109.6(3) . . ?
C01S C013 C014 128.3(3) . . ?
C01S C013 C00X 124.7(3) . . ?
C014 C013 C00X 107.0(3) . . ?
C024 C014 C013 125.5(3) . . ?
C024 C014 C00O 127.3(3) . . ?
C013 C014 C00O 107.3(3) . . ?
C00X C015 C00T 117.8(4) . . ?
C01E C016 C02A 122.6(4) . . ?
C01E C016 C017 110.2(3) . . ?
C02A C016 C017 127.2(4) . . ?
O00C C017 C016 126.1(4) . . ?
O00C C017 C00L 127.5(4) . . ?
C016 C017 C00L 106.4(3) . . ?
O00A C018 C023 129.1(4) . . ?
O00A C018 C01U 125.2(4) . . ?
C023 C018 C01U 105.7(4) . . ?
C00U C019 C01Z 114.3(3) . . ?
C00U C019 N00E 109.3(3) . . ?
C01Z C019 N00E 136.2(3) . . ?
N00I C01A C00Y 178.1(5) . . ?
N00D C01B C01H 110.3(3) . . ?
N00D C01B C00V 129.7(3) . . ?
C01H C01B C00V 120.0(3) . . ?
N00K N01C N00J 117.4(3) . . ?
N00K N01C C02Z 121.1(4) . . ?
N00J N01C C02Z 121.3(4) . . ?
C01M C01D C022 108.8(3) . . ?
C01M C01D S003 113.3(3) . . ?
C022 C01D S003 137.8(3) . . ?
C016 C01E C01W 119.7(4) . . ?
C016 C01E C00W 108.2(3) . . ?
C01W C01E C00W 132.1(4) . . ?
N00H C01F C01F 108.8(2) . 2_656 ?
N00H C01F C022 130.9(4) . . ?
C01F C01F C022 120.2(2) 2_656 . ?
C00T C01G C01P 119.9(3) . . ?
C00T C01G Cl6 121.0(3) . . ?
C01P C01G Cl6 119.0(3) . . ?
C01B C01H C00Q 105.9(3) . . ?
C01B C01H C01T 119.2(3) . . ?
C00Q C01H C01T 134.5(4) . . ?
N00K C01I C01T 109.6(3) . . ?
N00K C01I C00S 130.4(3) . . ?
C01T C01I C00S 120.0(3) . . ?
C01Q C01K C01Z 121.4(4) . . ?
C01Q C01K S002 125.3(3) . . ?
C01Z C01K S002 113.3(3) . . ?
C01M C01L C01X 110.3(4) . . ?
C01M C01L C02H 125.2(4) . . ?
C01X C01L C02H 124.2(4) . . ?
C01D C01M N00F 109.1(3) . . ?
C01D C01M C01L 114.2(3) . . ?
N00F C01M C01L 136.6(4) . . ?
C020 C01O C01R 114.1(3) . . ?
C012 C01P C01G 117.4(4) . . ?
C023 C01Q C01K 134.3(4) . . ?
C00Z C01R C01O 111.7(3) . . ?
C013 C01S C02E 125.2(4) . . ?
C013 C01S C01V 123.3(3) . . ?
C02E C01S C01V 111.4(3) . . ?
N00J C01T C01I 108.7(3) . . ?
N00J C01T C01H 130.5(4) . . ?
C01I C01T C01H 120.4(3) . . ?
C02J C01U C025 123.4(4) . . ?
C02J C01U C018 127.5(5) . . ?
C025 C01U C018 109.1(4) . . ?
N01J C01V C01S 177.2(4) . . ?
C01Y C01W C01E 117.8(4) . . ?
C024 C01X C01L 121.7(4) . . ?
C024 C01X S003 125.8(3) . . ?
C01L C01X S003 112.3(3) . . ?
C01W C01Y C02B 122.1(4) . . ?
C01W C01Y Cl00 117.5(4) . . ?
C02B C01Y Cl00 120.4(3) . . ?
C019 C01Z C01K 109.4(3) . . ?
C019 C01Z C026 125.4(4) . . ?
C01K C01Z C026 125.0(4) . . ?
C01O C020 C02F 113.6(3) . . ?
C01D C022 C028 106.2(3) . . ?
C01D C022 C01F 134.1(4) . . ?
C028 C022 C01F 119.6(4) . . ?
C01Q C023 C02C 125.2(4) . . ?
C01Q C023 C018 126.2(4) . . ?
C02C C023 C018 108.6(4) . . ?
C01X C024 C014 134.3(4) . . ?
C01U C025 C02M 118.2(5) . . ?
C01U C025 C02C 110.5(4) . . ?
C02M C025 C02C 131.3(5) . . ?
C01Z C026 C02U 112.9(4) . . ?
N00F C028 C022 110.0(3) . . ?
N00F C028 C028 130.2(2) . 2_656 ?
C022 C028 C028 119.8(2) . 2_656 ?
N00E C029 C02O 115.6(4) . . ?
C02B C02A C016 116.7(4) . . ?
C01Y C02B C02A 121.1(4) . . ?
C01Y C02B Cl1 120.4(4) . . ?
C02A C02B Cl1 118.5(4) . . ?
C02D C02C C023 128.2(4) . . ?
C02D C02C C025 125.8(4) . . ?
C023 C02C C025 106.0(4) . . ?
C02C C02D C02K 125.9(4) . . ?
C02C C02D C02L 123.1(5) . . ?
C02K C02D C02L 111.0(5) . . ?
N01N C02E C01S 177.7(5) . . ?
C02N C02F C020 113.5(4) . . ?
N00F C02G C02V 114.3(4) . . ?
C01L C02H C031 110.9(4) . . ?
C02S C02I C010 109.8(4) . . ?
C02S C02I C035 110.2(5) . . ?
C010 C02I C035 108.8(5) . . ?
C01U C02J C02P 118.7(6) . . ?
N13 C02K C02D 177.1(6) . . ?
N12 C02L C02D 179.4(6) . . ?
C02T C02M C025 117.2(6) . . ?
C02F C02N C02R 116.2(4) . . ?
C029 C02O C033 107.9(5) . . ?
C029 C02O C02Q 111.9(4) . . ?
C033 C02O C02Q 113.0(5) . . ?
C02T C02P C02J 118.0(5) . . ?
C02T C02P Cl2 123.0(4) . . ?
C02J C02P Cl2 119.0(5) . . ?
C02O C02Q C02X 117.5(4) . . ?
C034 C02R C02N 115.0(5) . . ?
C02I C02S C02W 115.3(5) . . ?
C02M C02T C02P 124.5(5) . . ?
C02M C02T Cl3 116.6(5) . . ?
C02P C02T Cl3 118.9(5) . . ?
C032 C02U C026 116.3(5) . . ?
C030 C02V C036 111.5(6) . . ?
C030 C02V C02G 112.8(5) . . ?
C036 C02V C02G 108.8(5) . . ?
C03A C02X C02Q 113.1(6) . . ?
C039 C02Z N01C 113.0(6) . . ?
C02V C030 C03D 125.1(7) . . ?
C0AA C031 C02H 122.4(8) . . ?
C02U C032 C037 115.4(6) . . ?
C9 C033 C02O 119.3(7) . . ?
C02R C034 C038 111.6(6) . . ?
C15 C035 C02I 120.5(7) . . ?
C17 C036 C02V 120.4(10) . . ?
C03E C037 C032 116.8(7) . . ?
C02Z C039 C03F 106.8(8) . . ?
C02X C03A C1AA 116.4(9) . . ?
C3 C03B C03E 112.9(10) . . ?
C030 C03D C20 120.7(8) . . ?
C037 C03E C03B 111.1(8) . . ?
C12 C03F C039 117.1(12) . . ?
C03B C3 C7 115.2(12) . . ?
C035 C15 C4AA 107.7(10) . . ?
C03D C20 C4 113.2(10) . . ?
C031 C0AA C2 106.8(10) . . ?
C6 C2 C0AA 101.9(13) . . ?
C2 C6 C2AA 116.2(16) . . ?
C6 C2AA C3AA 115(2) . . ?

loop_
_geom_bond_atom_site_label_1
_geom_bond_atom_site_label_2
_geom_bond_distance
_geom_bond_site_symmetry_2
_geom_bond_publ_flag
S001 C00Q 1.701(4) . ?
S001 C00R 1.772(4) . ?
S002 C00U 1.708(4) . ?
S002 C01K 1.765(4) . ?
S003 C01D 1.711(4) . ?
S003 C01X 1.777(4) . ?
Cl6 C01G 1.723(4) . ?
Cl5 C00T 1.720(4) . ?
Cl00 C01Y 1.725(4) . ?
Cl1 C02B 1.724(4) . ?
Cl2 C02P 1.723(6) . ?
Cl3 C02T 1.753(5) . ?
O00A C018 1.201(5) . ?
O00B C00O 1.231(5) . ?
O00C C017 1.225(5) . ?
N00D C01B 1.398(4) . ?
N00D C00M 1.401(5) . ?
N00D C010 1.460(5) . ?
N00E C00V 1.391(5) . ?
N00E C019 1.403(4) . ?
N00E C029 1.487(5) . ?
N00F C028 1.399(5) . ?
N00F C01M 1.404(5) . ?
N00F C02G 1.474(5) . ?
N00G C011 1.146(5) . ?
N00H N00N 1.327(5) . ?
N00H C01F 1.357(5) . ?
N00I C01A 1.147(5) . ?
N00J N01C 1.341(5) . ?
N00J C01T 1.345(5) . ?
N00K N01C 1.337(5) . ?
N00K C01I 1.343(5) . ?
C00L C00P 1.384(5) . ?
C00L C00W 1.455(5) . ?
C00L C017 1.476(5) . ?
C00M C00Q 1.395(5) . ?
C00M C00Z 1.404(5) . ?
N00N N00H 1.327(5) 2_656 ?
N00N C02Y 1.487(9) . ?
C00O C012 1.470(5) . ?
C00O C014 1.473(5) . ?
C00P C00R 1.411(5) . ?
C00Q C01H 1.415(5) . ?
C00R C00Z 1.413(5) . ?
C00S C00U 1.409(5) . ?
C00S C00V 1.411(5) . ?
C00S C01I 1.424(5) . ?
C00T C015 1.387(5) . ?
C00T C01G 1.391(6) . ?
C00U C019 1.395(5) . ?
C00V C01B 1.428(5) . ?
C00W C00Y 1.378(5) . ?
C00W C01E 1.474(5) . ?
C00X C015 1.385(5) . ?
C00X C012 1.394(5) . ?
C00X C013 1.489(5) . ?
C00Y C01A 1.433(5) . ?
C00Y C011 1.438(6) . ?
C00Z C01R 1.501(5) . ?
C010 C02I 1.527(6) . ?
C012 C01P 1.381(5) . ?
C013 C01S 1.366(5) . ?
C013 C014 1.468(5) . ?
C014 C024 1.394(5) . ?
C016 C01E 1.392(6) . ?
C016 C02A 1.399(6) . ?
C016 C017 1.463(6) . ?
C018 C023 1.485(6) . ?
C018 C01U 1.495(5) . ?
C019 C01Z 1.398(5) . ?
C01B C01H 1.414(5) . ?
N01C C02Z 1.474(6) . ?
C01D C01M 1.391(6) . ?
C01D C022 1.394(6) . ?
C01E C01W 1.404(5) . ?
C01F C01F 1.395(8) 2_656 ?
C01F C022 1.427(6) . ?
C01G C01P 1.396(6) . ?
C01H C01T 1.424(5) . ?
C01I C01T 1.407(5) . ?
N01J C01V 1.141(6) . ?
C01K C01Q 1.412(5) . ?
C01K C01Z 1.418(5) . ?
C01L C01M 1.403(6) . ?
C01L C01X 1.415(5) . ?
C01L C02H 1.494(6) . ?
N01N C02E 1.131(6) . ?
C01O C020 1.520(6) . ?
C01O C01R 1.545(6) . ?
C01Q C023 1.387(5) . ?
C01S C02E 1.437(6) . ?
C01S C01V 1.440(6) . ?
C01U C02J 1.364(7) . ?
C01U C025 1.383(7) . ?
C01W C01Y 1.382(6) . ?
C01X C024 1.392(6) . ?
C01Y C02B 1.387(7) . ?
C01Z C026 1.501(6) . ?
C020 C02F 1.522(6) . ?
N13 C02K 1.132(7) . ?
C022 C028 1.408(6) . ?
C023 C02C 1.463(6) . ?
C025 C02M 1.416(6) . ?
C025 C02C 1.487(6) . ?
C026 C02U 1.542(7) . ?
N12 C02L 1.140(6) . ?
C028 C028 1.426(8) 2_656 ?
C029 C02O 1.496(7) . ?
C02A C02B 1.393(7) . ?
C02C C02D 1.338(7) . ?
C02D C02K 1.434(8) . ?
C02D C02L 1.446(6) . ?
C02F C02N 1.509(7) . ?
C02G C02V 1.534(7) . ?
C02H C031 1.563(10) . ?
C02I C02S 1.516(7) . ?
C02I C035 1.541(7) . ?
C02J C02P 1.392(7) . ?
C02M C02T 1.364(9) . ?
C02N C02R 1.513(7) . ?
C02O C033 1.527(6) . ?
C02O C02Q 1.536(9) . ?
C02P C02T 1.378(9) . ?
C02Q C02X 1.539(9) . ?
C02R C034 1.483(8) . ?
C02S C02W 1.519(7) . ?
C02U C032 1.462(9) . ?
C02V C030 1.484(10) . ?
C02V C036 1.524(7) . ?
C02X C03A 1.481(12) . ?
C02Z C039 1.412(11) . ?
C030 C03D 1.491(10) . ?
C031 C0AA 1.473(9) . ?
C032 C037 1.501(9) . ?
C033 C9 1.465(8) . ?
C034 C038 1.544(10) . ?
C035 C15 1.497(8) . ?
C036 C17 1.486(9) . ?
C037 C03E 1.498(11) . ?
C039 C03F 1.558(8) . ?
C03A C1AA 1.528(16) . ?
C03B C3 1.456(16) . ?
C03B C03E 1.566(12) . ?
C03D C20 1.512(9) . ?
C03F C12 1.481(9) . ?
C3 C7 1.503(17) . ?
C4 C20 1.514(9) . ?
C15 C4AA 1.554(9) . ?
C0AA C2 1.538(9) . ?
C2 C6 1.503(10) . ?
C6 C2AA 1.523(10) . ?
C2AA C3AA 1.530(10) . ?
C142 C143 1.36(2) . ?
